data_1550269
loop_
_publ_author_name
'Wang, Rong-Yan'
'Zhang, Xiao'
'Yu, Jie-Hui'
'Xu, Ji-Qing'

_publ_section_title
;
 Copper(i)-polymers and their photoluminescence thermochromism properties.
;
_journal_issue 2
_journal_name_full
'Photochemical &amp; photobiological sciences : Official journal of the European Photochemistry Association and the European Society for Photobiology'
_journal_page_first 477
_journal_page_last 486
_journal_paper_doi 10.1039/c8pp00474a
_journal_volume 18
_journal_year 2019
_chemical_formula_moiety 'C18 H14 Cu I N4'
_chemical_formula_sum 'C18 H14 Cu I N4'
_chemical_formula_weight 476.77
_space_group_crystal_system monoclinic
_space_group_IT_number 14
_space_group_name_Hall '-P 2yn'
_space_group_name_H-M_alt 'P 1 21/n 1'
_symmetry_space_group_name_Hall '-P 2yn'
_symmetry_space_group_name_H-M 'P 1 21/n 1'
_atom_sites_solution_hydrogens geom
_atom_sites_solution_primary direct
_audit_creation_date 2018-09-14
_audit_creation_method
;
Olex2 1.2
(compiled 2018.05.29 svn.r3508 for OlexSys, GUI svn.r5506)
;
_audit_update_record
;
2018-10-23 deposited with the CCDC.
2018-11-20 downloaded from the CCDC.
;
_cell_angle_alpha 90
_cell_angle_beta 101.735(3)
_cell_angle_gamma 90
_cell_formula_units_Z 4
_cell_length_a 10.0197(8)
_cell_length_b 7.6791(6)
_cell_length_c 22.4578(18)
_cell_measurement_reflns_used 5967
_cell_measurement_temperature 297(2)
_cell_measurement_theta_max 25.110
_cell_measurement_theta_min 3.112
_cell_volume 1691.8(2)
_computing_cell_refinement 'SAINT v8.37A (Bruker, 2015)'
_computing_data_reduction 'SAINT v8.37A (Bruker, 2015)'
_computing_molecular_graphics 'Olex2 (Dolomanov et al., 2009)'
_computing_publication_material 'Olex2 (Dolomanov et al., 2009)'
_computing_structure_refinement 'ShelXL (Sheldrick, 2015)'
_computing_structure_solution 'ShelXS (Sheldrick, 2008)'
_diffrn_ambient_temperature 297.3
_diffrn_detector_area_resol_mean 9.00cm
_diffrn_measured_fraction_theta_full 0.993
_diffrn_measured_fraction_theta_max 0.993
_diffrn_measurement_device_type 'Bruker P4'
_diffrn_measurement_method '\w scans'
_diffrn_radiation_monochromator graphite
_diffrn_radiation_type MoK\a
_diffrn_radiation_wavelength 0.71073
_diffrn_reflns_av_R_equivalents 0.0721
_diffrn_reflns_av_unetI/netI 0.0441
_diffrn_reflns_Laue_measured_fraction_full 0.993
_diffrn_reflns_Laue_measured_fraction_max 0.993
_diffrn_reflns_limit_h_max 11
_diffrn_reflns_limit_h_min -11
_diffrn_reflns_limit_k_max 9
_diffrn_reflns_limit_k_min -9
_diffrn_reflns_limit_l_max 26
_diffrn_reflns_limit_l_min -26
_diffrn_reflns_number 11716
_diffrn_reflns_point_group_measured_fraction_full 0.993
_diffrn_reflns_point_group_measured_fraction_max 0.993
_diffrn_reflns_theta_full 25.145
_diffrn_reflns_theta_max 25.145
_diffrn_reflns_theta_min 2.810
_exptl_absorpt_coefficient_mu 3.122
_exptl_absorpt_correction_T_max 0.709
_exptl_absorpt_correction_T_min 0.673
_exptl_absorpt_correction_type empirical
_exptl_absorpt_process_details SADABS
_exptl_crystal_colour yellow
_exptl_crystal_colour_primary yellow
_exptl_crystal_density_diffrn 1.872
_exptl_crystal_density_method 'not measured'
_exptl_crystal_description block
_exptl_crystal_F_000 928
_exptl_crystal_size_max 0.13
_exptl_crystal_size_mid 0.12
_exptl_crystal_size_min 0.11
_refine_diff_density_max 0.660
_refine_diff_density_min -0.827
_refine_diff_density_rms 0.111
_refine_ls_extinction_method none
_refine_ls_goodness_of_fit_ref 1.077
_refine_ls_hydrogen_treatment constr
_refine_ls_matrix_type full
_refine_ls_number_parameters 217
_refine_ls_number_reflns 3005
_refine_ls_number_restraints 0
_refine_ls_restrained_S_all 1.077
_refine_ls_R_factor_all 0.0472
_refine_ls_R_factor_gt 0.0367
_refine_ls_shift/su_max 0.001
_refine_ls_shift/su_mean 0.000
_refine_ls_structure_factor_coef Fsqd
_refine_ls_weighting_details 'w=1/[\s^2^(Fo^2^)+(0.0568P)^2^+1.1327P] where P=(Fo^2^+2Fc^2^)/3'
_refine_ls_weighting_scheme calc
_refine_ls_wR_factor_gt 0.0945
_refine_ls_wR_factor_ref 0.1007
_reflns_Friedel_coverage 0.000
_reflns_number_gt 2573
_reflns_number_total 3005
_reflns_threshold_expression 'I > 2\s(I)'
_cod_data_source_file c8pp00474a2.cif
_cod_data_source_block 1_CCDC1
_cod_depositor_comments 'Adding full bibliography for 1550267--1550270.cif.'
_cod_database_code 1550269
_shelx_shelxl_version_number 2017/1
_shelx_space_group_comment
;
The symmetry employed for this shelxl refinement is uniquely defined
by the following loop, which should always be used as a source of
symmetry information in preference to the above space-group names.
They are only intended as comments.
;
_olex2_refinement_description
;
1. Fixed Uiso
 At 1.2 times of:
  All C(H) groups
2.a Aromatic/amide H refined with riding coordinates:
 C1(H1), C2(H2), C3(H3), C4(H4), C6(H6), C7(H7), C9(H9), C10(H10), C11(H11),
 C12(H12), C13(H13), C15(H15), C16(H16), C18(H18)
;
_olex2_submission_special_instructions 'No special instructions were received'

loop_
_space_group_symop_operation_xyz
'x, y, z'
'-x+1/2, y+1/2, -z+1/2'
'-x, -y, -z'
'x-1/2, -y-1/2, z-1/2'

loop_
_atom_site_label
_atom_site_type_symbol
_atom_site_fract_x
_atom_site_fract_y
_atom_site_fract_z
_atom_site_U_iso_or_equiv
_atom_site_adp_type
_atom_site_occupancy
_atom_site_site_symmetry_order
_atom_site_calc_flag
_atom_site_refinement_flags_posn
Cu1 Cu 0.64716(6) 0.99648(9) 0.22324(3) 0.03881(19) Uani 1 1 d .
I1 I 0.60951(3) 0.64376(4) 0.21014(2) 0.03554(14) Uani 1 1 d .
N1 N 0.5174(4) 1.0706(5) 0.27493(17) 0.0339(9) Uani 1 1 d .
N2 N 0.1677(4) 2.4280(5) 0.64040(16) 0.0315(8) Uani 1 1 d .
N3 N 0.4053(4) 1.2432(5) 0.32622(16) 0.0309(9) Uani 1 1 d .
N4 N 0.1917(4) 2.2601(5) 0.56371(16) 0.0290(8) Uani 1 1 d .
C1 C 0.4121(5) 0.9782(8) 0.2911(2) 0.0411(13) Uani 1 1 d .
H1 H 0.391934 0.861902 0.281743 0.049 Uiso 1 1 calc R
C2 C 0.3427(6) 1.0825(7) 0.3225(2) 0.0448(13) Uani 1 1 d .
H2 H 0.267337 1.051952 0.338446 0.054 Uiso 1 1 calc R
C3 C 0.5093(5) 1.2278(7) 0.2969(2) 0.0353(11) Uani 1 1 d .
H3 H 0.568600 1.318110 0.292709 0.042 Uiso 1 1 calc R
C4 C 0.2050(5) 1.5735(7) 0.3906(2) 0.0354(11) Uani 1 1 d .
H4 H 0.114093 1.600320 0.389777 0.042 Uiso 1 1 calc R
C5 C 0.3069(5) 1.6775(6) 0.4245(2) 0.0294(10) Uani 1 1 d .
C6 C 0.4417(5) 1.6352(6) 0.4234(2) 0.0386(12) Uani 1 1 d .
H6 H 0.511493 1.702878 0.445519 0.046 Uiso 1 1 calc R
C7 C 0.4745(5) 1.4955(7) 0.3904(2) 0.0401(12) Uani 1 1 d .
H7 H 0.565163 1.470503 0.390010 0.048 Uiso 1 1 calc R
C8 C 0.3715(5) 1.3933(6) 0.3580(2) 0.0304(10) Uani 1 1 d .
C9 C 0.2364(5) 1.4305(7) 0.3582(2) 0.0373(11) Uani 1 1 d .
H9 H 0.167334 1.360404 0.336715 0.045 Uiso 1 1 calc R
C10 C 0.1606(5) 2.4237(7) 0.5402(2) 0.0365(11) Uani 1 1 d .
H10 H 0.151179 2.457706 0.499858 0.044 Uiso 1 1 calc R
C11 C 0.1463(5) 2.5257(7) 0.5879(2) 0.0348(11) Uani 1 1 d .
H11 H 0.125269 2.643808 0.585414 0.042 Uiso 1 1 calc R
C12 C 0.1954(5) 2.2704(7) 0.6240(2) 0.0340(11) Uani 1 1 d .
H12 H 0.215215 2.177000 0.650685 0.041 Uiso 1 1 calc R
C13 C 0.3530(5) 1.8598(6) 0.5187(2) 0.0389(12) Uani 1 1 d .
H13 H 0.426148 1.787291 0.534188 0.047 Uiso 1 1 calc R
C14 C 0.2737(5) 1.8266(6) 0.4611(2) 0.0298(10) Uani 1 1 d .
C15 C 0.1642(5) 1.9363(7) 0.43929(19) 0.0340(11) Uani 1 1 d .
H15 H 0.108990 1.914660 0.401452 0.041 Uiso 1 1 calc R
C16 C 0.1363(5) 2.0777(7) 0.4733(2) 0.0352(11) Uani 1 1 d .
H16 H 0.063243 2.150686 0.458061 0.042 Uiso 1 1 calc R
C17 C 0.2176(5) 2.1097(6) 0.52989(19) 0.0280(10) Uani 1 1 d .
C18 C 0.3240(5) 1.9994(6) 0.5530(2) 0.0376(11) Uani 1 1 d .
H18 H 0.376411 2.018750 0.591632 0.045 Uiso 1 1 calc R

loop_
_atom_site_aniso_label
_atom_site_aniso_U_11
_atom_site_aniso_U_22
_atom_site_aniso_U_33
_atom_site_aniso_U_23
_atom_site_aniso_U_13
_atom_site_aniso_U_12
Cu1 0.0438(4) 0.0434(4) 0.0330(3) 0.0001(3) 0.0169(3) 0.0023(3)
I1 0.0358(2) 0.0284(2) 0.0404(2) 0.00003(13) 0.00305(14) 0.00367(13)
N1 0.033(2) 0.038(2) 0.033(2) -0.0034(19) 0.0130(17) -0.0002(19)
N2 0.032(2) 0.032(2) 0.031(2) 0.0026(18) 0.0072(16) 0.0041(18)
N3 0.030(2) 0.034(2) 0.032(2) -0.0037(17) 0.0130(16) -0.0056(17)
N4 0.032(2) 0.032(2) 0.0236(18) 0.0005(16) 0.0074(15) 0.0020(17)
C1 0.048(3) 0.041(3) 0.039(3) -0.008(2) 0.020(2) -0.016(2)
C2 0.047(3) 0.049(3) 0.047(3) -0.010(3) 0.030(2) -0.014(3)
C3 0.036(3) 0.031(3) 0.043(3) 0.002(2) 0.020(2) -0.003(2)
C4 0.022(2) 0.051(3) 0.035(2) -0.007(2) 0.0100(19) 0.000(2)
C5 0.033(2) 0.027(3) 0.029(2) 0.0005(19) 0.0097(19) -0.0026(19)
C6 0.021(2) 0.038(3) 0.056(3) -0.014(2) 0.007(2) -0.009(2)
C7 0.023(2) 0.040(3) 0.060(3) -0.005(3) 0.015(2) -0.003(2)
C8 0.033(2) 0.028(2) 0.033(2) 0.0009(19) 0.012(2) -0.002(2)
C9 0.028(2) 0.052(3) 0.031(2) -0.010(2) 0.0037(19) -0.005(2)
C10 0.043(3) 0.040(3) 0.028(2) 0.005(2) 0.010(2) 0.008(2)
C11 0.034(2) 0.036(3) 0.035(2) 0.008(2) 0.007(2) 0.004(2)
C12 0.043(3) 0.029(3) 0.030(2) 0.006(2) 0.007(2) 0.000(2)
C13 0.041(3) 0.033(3) 0.037(3) 0.002(2) -0.007(2) 0.010(2)
C14 0.029(2) 0.032(3) 0.031(2) -0.0017(19) 0.0110(19) 0.000(2)
C15 0.031(2) 0.048(3) 0.023(2) 0.000(2) 0.0053(18) 0.002(2)
C16 0.028(2) 0.048(3) 0.029(2) 0.002(2) 0.0055(19) 0.012(2)
C17 0.036(2) 0.026(2) 0.025(2) -0.0002(18) 0.0114(19) -0.0013(19)
C18 0.046(3) 0.036(3) 0.027(2) -0.002(2) -0.002(2) 0.000(2)

loop_
_atom_type_symbol
_atom_type_description
_atom_type_scat_dispersion_real
_atom_type_scat_dispersion_imag
_atom_type_scat_source
C C 0.0033 0.0016 'International Tables Vol C Tables 4.2.6.8 and 6.1.1.4'
H H 0.0000 0.0000 'International Tables Vol C Tables 4.2.6.8 and 6.1.1.4'
Cu Cu 0.3201 1.2651 'International Tables Vol C Tables 4.2.6.8 and 6.1.1.4'
I I -0.4742 1.8119 'International Tables Vol C Tables 4.2.6.8 and 6.1.1.4'
N N 0.0061 0.0033 'International Tables Vol C Tables 4.2.6.8 and 6.1.1.4'

loop_
_geom_angle_atom_site_label_1
_geom_angle_atom_site_label_2
_geom_angle_atom_site_label_3
_geom_angle
_geom_angle_site_symmetry_1
_geom_angle_site_symmetry_3
I1 Cu1 I1 122.51(2) . 2_655
N1 Cu1 I1 104.64(12) . .
N1 Cu1 I1 99.90(11) . 2_655
N1 Cu1 N2 131.45(17) . 4_695
N2 Cu1 I1 97.79(11) 4_695 2_655
N2 Cu1 I1 102.98(12) 4_695 .
Cu1 I1 Cu1 104.687(17) . 2_645
C1 N1 Cu1 129.1(3) . .
C3 N1 Cu1 125.4(3) . .
C3 N1 C1 105.4(4) . .
C11 N2 Cu1 127.7(3) . 4_596
C12 N2 Cu1 126.7(3) . 4_596
C12 N2 C11 105.5(4) . .
C2 N3 C8 126.9(4) . .
C3 N3 C2 106.2(4) . .
C3 N3 C8 126.8(4) . .
C10 N4 C17 125.8(4) . .
C12 N4 C10 106.8(4) . .
C12 N4 C17 127.4(4) . .
N1 C1 H1 125.2 . .
C2 C1 N1 109.6(5) . .
C2 C1 H1 125.2 . .
N3 C2 H2 126.7 . .
C1 C2 N3 106.7(4) . .
C1 C2 H2 126.7 . .
N1 C3 N3 112.2(4) . .
N1 C3 H3 123.9 . .
N3 C3 H3 123.9 . .
C5 C4 H4 119.3 . .
C9 C4 H4 119.3 . .
C9 C4 C5 121.3(4) . .
C4 C5 C14 121.4(4) . .
C6 C5 C4 117.5(4) . .
C6 C5 C14 121.1(4) . .
C5 C6 H6 119.1 . .
C7 C6 C5 121.9(4) . .
C7 C6 H6 119.1 . .
C6 C7 H7 120.3 . .
C8 C7 C6 119.4(4) . .
C8 C7 H7 120.3 . .
C7 C8 N3 119.5(4) . .
C7 C8 C9 120.6(4) . .
C9 C8 N3 119.9(4) . .
C4 C9 H9 120.3 . .
C8 C9 C4 119.4(4) . .
C8 C9 H9 120.3 . .
N4 C10 H10 126.9 . .
C11 C10 N4 106.1(4) . .
C11 C10 H10 126.9 . .
N2 C11 H11 125.1 . .
C10 C11 N2 109.7(4) . .
C10 C11 H11 125.1 . .
N2 C12 N4 111.8(4) . .
N2 C12 H12 124.1 . .
N4 C12 H12 124.1 . .
C14 C13 H13 119.6 . .
C18 C13 H13 119.6 . .
C18 C13 C14 120.8(4) . .
C13 C14 C5 120.3(4) . .
C15 C14 C5 121.4(4) . .
C15 C14 C13 118.3(4) . .
C14 C15 H15 119.5 . .
C16 C15 C14 120.9(4) . .
C16 C15 H15 119.5 . .
C15 C16 H16 120.1 . .
C17 C16 C15 119.8(4) . .
C17 C16 H16 120.1 . .
C16 C17 N4 119.5(4) . .
C18 C17 N4 120.3(4) . .
C18 C17 C16 120.1(4) . .
C13 C18 H18 120.0 . .
C17 C18 C13 120.0(4) . .
C17 C18 H18 120.0 . .

loop_
_geom_bond_atom_site_label_1
_geom_bond_atom_site_label_2
_geom_bond_distance
_geom_bond_site_symmetry_2
Cu1 I1 2.8246(7) 2_655
Cu1 I1 2.7422(8) .
Cu1 N1 1.994(4) .
Cu1 N2 1.999(4) 4_695
N1 C1 1.381(6) .
N1 C3 1.313(6) .
N2 C11 1.378(6) .
N2 C12 1.311(6) .
N3 C2 1.379(6) .
N3 C3 1.346(6) .
N3 C8 1.432(6) .
N4 C10 1.374(6) .
N4 C12 1.349(5) .
N4 C17 1.435(6) .
C1 H1 0.9300 .
C1 C2 1.349(7) .
C2 H2 0.9300 .
C3 H3 0.9300 .
C4 H4 0.9300 .
C4 C5 1.394(7) .
C4 C9 1.389(7) .
C5 C6 1.394(7) .
C5 C14 1.486(6) .
C6 H6 0.9300 .
C6 C7 1.381(7) .
C7 H7 0.9300 .
C7 C8 1.380(7) .
C8 C9 1.384(6) .
C9 H9 0.9300 .
C10 H10 0.9300 .
C10 C11 1.356(7) .
C11 H11 0.9300 .
C12 H12 0.9300 .
C13 H13 0.9300 .
C13 C14 1.397(7) .
C13 C18 1.385(7) .
C14 C15 1.391(6) .
C15 H15 0.9300 .
C15 C16 1.388(7) .
C16 H16 0.9300 .
C16 C17 1.386(6) .
C17 C18 1.378(6) .
C18 H18 0.9300 .
